data_2232385
loop_
_publ_author_name
'Luo, Feihua'
'Yang, Li'
'Zhang, Ping'
'Liu, Dan'

_publ_section_title
;
 <i>catena</i>-Poly[[zinc-\m-[2-(2-{[2-(2-hydroxybenzoyl)hydrazinylidene]methyl}phenoxy)acetato(2--)]]
 monohydrate]
;
_journal_coeditor_code LH5346
_journal_issue 11
_journal_name_full 'Acta Crystallographica Section E'
_journal_page_first m1608
_journal_paper_doi 10.1107/S1600536811043510
_journal_volume 67
_journal_year 2011
_chemical_formula_iupac '[Zn (C16 H12 N2 O5)], H2 O'
_chemical_formula_moiety 'C16 H12 N2 O5 Zn, H2 O'
_chemical_formula_sum 'C16 H14 N2 O6 Zn'
_chemical_formula_weight 395.66
_chemical_name_systematic
;
<i>catena</i>-Poly[[zinc-\m-[2-(2-{[2-(2-
hydroxybenzoyl)hydrazinylidene]methyl}phenoxy)acetato(2-)]] monohydrate]
;
_space_group_IT_number 14
_symmetry_cell_setting monoclinic
_symmetry_space_group_name_Hall '-P 2ybc'
_symmetry_space_group_name_H-M 'P 1 21/c 1'
_atom_sites_solution_hydrogens geom
_atom_sites_solution_primary direct
_atom_sites_solution_secondary difmap
_audit_creation_method SHELXL-97
_cell_angle_alpha 90.00
_cell_angle_beta 106.620(2)
_cell_angle_gamma 90.00
_cell_formula_units_Z 4
_cell_length_a 14.730(2)
_cell_length_b 5.4063(8)
_cell_length_c 20.983(3)
_cell_measurement_reflns_used 3978
_cell_measurement_temperature 298(2)
_cell_measurement_theta_max 27.41
_cell_measurement_theta_min 2.80
_cell_volume 1601.2(4)
_computing_cell_refinement 'SAINT (Bruker, 2001)'
_computing_data_collection 'SMART (Bruker, 2001)'
_computing_data_reduction 'SAINT (Bruker, 2001)'
_computing_molecular_graphics 'PLATON (Spek, 2009)'
_computing_publication_material 'SHELXTL (Sheldrick, 2008)'
_computing_structure_refinement 'SHELXL97 (Sheldrick, 2008)'
_computing_structure_solution 'SHELXS97 (Sheldrick, 2008)'
_diffrn_ambient_temperature 298(2)
_diffrn_measured_fraction_theta_full 0.995
_diffrn_measured_fraction_theta_max 0.995
_diffrn_measurement_device_type 'Bruker SMART CCD'
_diffrn_measurement_method '\f and \w scans'
_diffrn_radiation_monochromator graphite
_diffrn_radiation_source 'fine-focus sealed tube'
_diffrn_radiation_type MoK\a
_diffrn_radiation_wavelength 0.71073
_diffrn_reflns_av_R_equivalents 0.0921
_diffrn_reflns_av_sigmaI/netI 0.0639
_diffrn_reflns_limit_h_max 18
_diffrn_reflns_limit_h_min -16
_diffrn_reflns_limit_k_max 6
_diffrn_reflns_limit_k_min -6
_diffrn_reflns_limit_l_max 25
_diffrn_reflns_limit_l_min -25
_diffrn_reflns_number 9785
_diffrn_reflns_theta_full 26.00
_diffrn_reflns_theta_max 26.00
_diffrn_reflns_theta_min 2.03
_diffrn_standards_number 0
_exptl_absorpt_coefficient_mu 1.571
_exptl_absorpt_correction_type none
_exptl_crystal_colour colorless
_exptl_crystal_density_diffrn 1.641
_exptl_crystal_density_method 'not measured'
_exptl_crystal_description block
_exptl_crystal_F_000 808
_exptl_crystal_size_max 0.16
_exptl_crystal_size_mid 0.12
_exptl_crystal_size_min 0.10
_refine_diff_density_max 0.475
_refine_diff_density_min -0.505
_refine_ls_extinction_method none
_refine_ls_goodness_of_fit_ref 1.055
_refine_ls_hydrogen_treatment mixed
_refine_ls_matrix_type full
_refine_ls_number_parameters 230
_refine_ls_number_reflns 3132
_refine_ls_number_restraints 0
_refine_ls_restrained_S_all 1.055
_refine_ls_R_factor_all 0.0472
_refine_ls_R_factor_gt 0.0418
_refine_ls_shift/su_max 0.001
_refine_ls_shift/su_mean 0.000
_refine_ls_structure_factor_coef Fsqd
_refine_ls_weighting_details 'calc w=1/[\s^2^(Fo^2^)+(0.0552P)^2^+0.0104P] where P=(Fo^2^+2Fc^2^)/3'
_refine_ls_weighting_scheme calc
_refine_ls_wR_factor_gt 0.1058
_refine_ls_wR_factor_ref 0.1091
_reflns_number_gt 2764
_reflns_number_total 3132
_reflns_threshold_expression I>2\s(I)
_cod_data_source_file lh5346.cif
_cod_data_source_block I
_cod_original_sg_symbol_H-M 'P 21/c'
_cod_database_code 2232385
_cod_database_fobs_code 2232385

loop_
_symmetry_equiv_pos_as_xyz
'x, y, z'
'-x, y+1/2, -z+1/2'
'-x, -y, -z'
'x, -y-1/2, z-1/2'

loop_
_atom_site_type_symbol
_atom_site_label
_atom_site_fract_x
_atom_site_fract_y
_atom_site_fract_z
_atom_site_U_iso_or_equiv
_atom_site_adp_type
_atom_site_calc_flag
_atom_site_refinement_flags
_atom_site_occupancy
_atom_site_symmetry_multiplicity
Zn Zn1 0.37549(2) 0.04095(6) 0.273648(16) 0.03342(14) Uani d . 1 1
O O1 0.33632(13) -0.1912(4) 0.33490(10) 0.0408(5) Uani d . 1 1
O O2 0.04795(17) -0.1639(6) 0.32481(16) 0.0713(8) Uani d . 1 1
O O3 0.35695(13) 0.1914(4) 0.16947(9) 0.0381(5) Uani d . 1 1
O O4 0.45124(12) -0.1779(3) 0.23378(9) 0.0347(4) Uani d . 1 1
O O5 0.54232(13) -0.2163(4) 0.16671(9) 0.0401(5) Uani d . 1 1
N N1 0.18798(16) -0.0372(4) 0.28074(13) 0.0380(6) Uani d . 1 1
N N2 0.23483(15) 0.1069(4) 0.24511(11) 0.0320(5) Uani d . 1 1
C C1 0.2011(2) -0.3599(5) 0.35985(14) 0.0396(7) Uani d . 1 1
C C2 0.1069(2) -0.3391(7) 0.35924(17) 0.0522(8) Uani d . 1 1
C C3 0.0705(3) -0.5039(8) 0.3972(2) 0.0722(12) Uani d . 1 1
H H3 0.0084 -0.4860 0.3988 0.087 Uiso calc R 1 1
C C4 0.1252(3) -0.6905(7) 0.43192(19) 0.0711(12) Uani d . 1 1
H H4 0.0998 -0.8000 0.4564 0.085 Uiso calc R 1 1
C C5 0.2174(3) -0.7179(6) 0.43094(17) 0.0624(10) Uani d . 1 1
H H5 0.2541 -0.8471 0.4541 0.075 Uiso calc R 1 1
C C6 0.2553(3) -0.5528(5) 0.39543(16) 0.0475(8) Uani d . 1 1
H H6 0.3181 -0.5705 0.3952 0.057 Uiso calc R 1 1
C C7 0.24582(19) -0.1871(5) 0.32341(13) 0.0334(6) Uani d . 1 1
C C8 0.1840(2) 0.2634(5) 0.20485(14) 0.0402(7) Uani d . 1 1
H H8 0.1218 0.2832 0.2061 0.048 Uiso calc R 1 1
C C9 0.2143(2) 0.4136(5) 0.15722(14) 0.0364(6) Uani d . 1 1
C C10 0.29665(18) 0.3766(5) 0.13731(13) 0.0317(6) Uani d . 1 1
C C11 0.3143(2) 0.5182(5) 0.08720(15) 0.0384(7) Uani d . 1 1
H H11 0.3689 0.4913 0.0743 0.046 Uiso calc R 1 1
C C12 0.2508(2) 0.6998(5) 0.05635(15) 0.0460(7) Uani d . 1 1
H H12 0.2627 0.7940 0.0225 0.055 Uiso calc R 1 1
C C13 0.1696(2) 0.7423(6) 0.07554(16) 0.0536(8) Uani d . 1 1
H H13 0.1275 0.8663 0.0552 0.064 Uiso calc R 1 1
C C14 0.1519(2) 0.5995(6) 0.12493(17) 0.0516(8) Uani d . 1 1
H H14 0.0969 0.6274 0.1372 0.062 Uiso calc R 1 1
C C15 0.42785(19) 0.1002(5) 0.14144(14) 0.0343(6) Uani d . 1 1
H H15A 0.4731 0.2296 0.1406 0.041 Uiso calc R 1 1
H H15B 0.3992 0.0441 0.0962 0.041 Uiso calc R 1 1
C C16 0.47695(18) -0.1127(5) 0.18446(13) 0.0332(6) Uani d . 1 1
O O6 0.4589(3) 0.7641(10) 0.47903(19) 0.171(2) Uani d . 1 1
H H60A 0.4249 0.7787 0.4396 0.256 Uiso d R 1 1
H H60B 0.5164 0.7397 0.4823 0.256 Uiso d R 1 1
H H20 0.074(3) -0.090(7) 0.305(2) 0.067(13) Uiso d . 1 1

loop_
_atom_site_aniso_label
_atom_site_aniso_U_11
_atom_site_aniso_U_22
_atom_site_aniso_U_33
_atom_site_aniso_U_12
_atom_site_aniso_U_13
_atom_site_aniso_U_23
Zn1 0.0246(2) 0.0419(2) 0.0363(2) 0.00089(12) 0.01278(15) 0.00451(13)
O1 0.0301(10) 0.0488(12) 0.0463(12) 0.0011(9) 0.0154(9) 0.0140(9)
O2 0.0348(13) 0.093(2) 0.094(2) -0.0094(14) 0.0308(14) 0.0222(17)
O3 0.0306(10) 0.0517(12) 0.0363(11) 0.0114(9) 0.0163(8) 0.0117(9)
O4 0.0331(10) 0.0378(10) 0.0368(10) 0.0055(8) 0.0157(8) 0.0039(8)
O5 0.0315(10) 0.0508(11) 0.0411(11) 0.0072(9) 0.0153(9) 0.0016(9)
N1 0.0270(12) 0.0492(14) 0.0417(14) -0.0039(10) 0.0160(11) 0.0052(11)
N2 0.0240(11) 0.0389(12) 0.0354(13) 0.0020(9) 0.0123(10) 0.0045(10)
C1 0.0453(17) 0.0440(16) 0.0323(15) -0.0146(14) 0.0156(13) -0.0054(12)
C2 0.0429(18) 0.061(2) 0.055(2) -0.0190(17) 0.0189(16) 0.0034(17)
C3 0.067(3) 0.085(3) 0.076(3) -0.038(2) 0.038(2) -0.004(2)
C4 0.100(3) 0.064(2) 0.058(2) -0.043(2) 0.037(2) -0.0004(19)
C5 0.093(3) 0.052(2) 0.0418(19) -0.019(2) 0.0199(19) 0.0033(15)
C6 0.059(2) 0.0452(17) 0.0401(18) -0.0089(15) 0.0163(16) -0.0020(13)
C7 0.0319(14) 0.0365(14) 0.0339(14) -0.0066(11) 0.0130(12) -0.0046(11)
C8 0.0257(14) 0.0531(17) 0.0448(17) 0.0032(12) 0.0147(13) 0.0049(14)
C9 0.0345(15) 0.0409(15) 0.0342(15) 0.0071(12) 0.0104(12) 0.0046(12)
C10 0.0282(13) 0.0345(13) 0.0308(14) 0.0006(11) 0.0056(11) -0.0004(11)
C11 0.0381(16) 0.0416(15) 0.0359(16) -0.0031(12) 0.0112(13) 0.0004(12)
C12 0.057(2) 0.0418(16) 0.0381(16) -0.0013(14) 0.0127(15) 0.0060(13)
C13 0.063(2) 0.0492(18) 0.0487(19) 0.0229(16) 0.0155(17) 0.0140(15)
C14 0.0488(19) 0.0548(19) 0.055(2) 0.0195(16) 0.0202(16) 0.0116(16)
C15 0.0279(14) 0.0438(15) 0.0337(15) 0.0032(12) 0.0127(12) 0.0008(12)
C16 0.0275(14) 0.0370(14) 0.0354(15) -0.0026(11) 0.0094(12) -0.0041(12)
O6 0.097(3) 0.327(7) 0.087(3) -0.054(4) 0.023(2) -0.067(4)

loop_
_atom_type_symbol
_atom_type_description
_atom_type_scat_dispersion_real
_atom_type_scat_dispersion_imag
_atom_type_scat_source
C C 0.0033 0.0016 'International Tables Vol C Tables 4.2.6.8 and 6.1.1.4'
H H 0.0000 0.0000 'International Tables Vol C Tables 4.2.6.8 and 6.1.1.4'
N N 0.0061 0.0033 'International Tables Vol C Tables 4.2.6.8 and 6.1.1.4'
O O 0.0106 0.0060 'International Tables Vol C Tables 4.2.6.8 and 6.1.1.4'
Zn Zn 0.2839 1.4301 'International Tables Vol C Tables 4.2.6.8 and 6.1.1.4'

loop_
_geom_angle_atom_site_label_1
_geom_angle_atom_site_label_2
_geom_angle_atom_site_label_3
_geom_angle_site_symmetry_1
_geom_angle_site_symmetry_3
_geom_angle
O4 Zn1 O5 . 2_655 110.48(8)
O4 Zn1 O1 . . 101.48(8)
O5 Zn1 O1 2_655 . 104.35(8)
O4 Zn1 N2 . . 129.69(9)
O5 Zn1 N2 2_655 . 117.57(9)
O1 Zn1 N2 . . 80.84(8)
O4 Zn1 O3 . . 74.54(7)
O5 Zn1 O3 2_655 . 104.79(7)
O1 Zn1 O3 . . 150.04(8)
N2 Zn1 O3 . . 79.67(8)
C7 O1 Zn1 . . 110.12(16)
C2 O2 H20 . . 109(3)
C10 O3 C15 . . 119.63(19)
C10 O3 Zn1 . . 127.81(15)
C15 O3 Zn1 . . 111.85(14)
C16 O4 Zn1 . . 121.68(17)
C16 O5 Zn1 . 2_645 119.40(17)
C7 N1 N2 . . 112.6(2)
C8 N2 N1 . . 116.1(2)
C8 N2 Zn1 . . 132.25(18)
N1 N2 Zn1 . . 111.50(16)
C2 C1 C6 . . 118.9(3)
C2 C1 C7 . . 122.5(3)
C6 C1 C7 . . 118.6(3)
O2 C2 C1 . . 123.4(3)
O2 C2 C3 . . 117.4(3)
C1 C2 C3 . . 119.2(4)
C4 C3 C2 . . 120.7(4)
C4 C3 H3 . . 119.7
C2 C3 H3 . . 119.7
C3 C4 C5 . . 120.6(3)
C3 C4 H4 . . 119.7
C5 C4 H4 . . 119.7
C4 C5 C6 . . 119.6(4)
C4 C5 H5 . . 120.2
C6 C5 H5 . . 120.2
C5 C6 C1 . . 121.0(3)
C5 C6 H6 . . 119.5
C1 C6 H6 . . 119.5
O1 C7 N1 . . 124.8(2)
O1 C7 C1 . . 119.0(2)
N1 C7 C1 . . 116.3(2)
N2 C8 C9 . . 126.0(2)
N2 C8 H8 . . 117.0
C9 C8 H8 . . 117.0
C14 C9 C10 . . 117.5(3)
C14 C9 C8 . . 116.5(3)
C10 C9 C8 . . 125.9(2)
O3 C10 C11 . . 122.6(2)
O3 C10 C9 . . 116.6(2)
C11 C10 C9 . . 120.9(3)
C12 C11 C10 . . 119.9(3)
C12 C11 H11 . . 120.0
C10 C11 H11 . . 120.0
C11 C12 C13 . . 120.4(3)
C11 C12 H12 . . 119.8
C13 C12 H12 . . 119.8
C14 C13 C12 . . 119.4(3)
C14 C13 H13 . . 120.3
C12 C13 H13 . . 120.3
C13 C14 C9 . . 121.9(3)
C13 C14 H14 . . 119.1
C9 C14 H14 . . 119.1
O3 C15 C16 . . 107.4(2)
O3 C15 H15A . . 110.2
C16 C15 H15A . . 110.2
O3 C15 H15B . . 110.2
C16 C15 H15B . . 110.2
H15A C15 H15B . . 108.5
O4 C16 O5 . . 123.9(3)
O4 C16 C15 . . 120.1(2)
O5 C16 C15 . . 115.9(2)
H60A O6 H60B . . 113.4

loop_
_geom_bond_atom_site_label_1
_geom_bond_atom_site_label_2
_geom_bond_site_symmetry_2
_geom_bond_distance
Zn1 O4 . 1.9694(17)
Zn1 O5 2_655 1.9717(19)
Zn1 O1 . 1.9958(18)
Zn1 N2 . 2.017(2)
Zn1 O3 . 2.2743(18)
O1 C7 . 1.285(3)
O2 C2 . 1.347(4)
O2 H20 . 0.75(4)
O3 C10 . 1.380(3)
O3 C15 . 1.425(3)
O4 C16 . 1.250(3)
O5 C16 . 1.259(3)
O5 Zn1 2_645 1.9717(19)
N1 C7 . 1.322(4)
N1 N2 . 1.392(3)
N2 C8 . 1.276(3)
C1 C2 . 1.389(4)
C1 C6 . 1.393(4)
C1 C7 . 1.476(4)
C2 C3 . 1.400(5)
C3 C4 . 1.365(6)
C3 H3 . 0.9300
C4 C5 . 1.372(6)
C4 H4 . 0.9300
C5 C6 . 1.379(4)
C5 H5 . 0.9300
C6 H6 . 0.9300
C8 C9 . 1.454(4)
C8 H8 . 0.9300
C9 C14 . 1.400(4)
C9 C10 . 1.406(4)
C10 C11 . 1.385(4)
C11 C12 . 1.382(4)
C11 H11 . 0.9300
C12 C13 . 1.387(4)
C12 H12 . 0.9300
C13 C14 . 1.376(4)
C13 H13 . 0.9300
C14 H14 . 0.9300
C15 C16 . 1.513(4)
C15 H15A . 0.9700
C15 H15B . 0.9700
O6 H60A . 0.8400
O6 H60B . 0.8400

loop_
_geom_hbond_atom_site_label_D
_geom_hbond_atom_site_label_H
_geom_hbond_atom_site_label_A
_geom_hbond_site_symmetry_A
_geom_hbond_distance_DH
_geom_hbond_distance_HA
_geom_hbond_distance_DA
_geom_hbond_angle_DHA
O2 H20 N1 . 0.75(4) 1.92(4) 2.583(3) 148(4)
O6 H60A O1 1_565 0.84 2.22 3.056(4) 178.7
C8 H8 O2 2 0.93 2.41 3.316(4) 163.5

loop_
_geom_torsion_atom_site_label_1
_geom_torsion_atom_site_label_2
_geom_torsion_atom_site_label_3
_geom_torsion_atom_site_label_4
_geom_torsion_site_symmetry_1
_geom_torsion
O4 Zn1 O1 C7 . -126.34(18)
O5 Zn1 O1 C7 2_655 118.79(18)
N2 Zn1 O1 C7 . 2.52(18)
O3 Zn1 O1 C7 . -47.4(3)
O4 Zn1 O3 C10 . 172.7(2)
O5 Zn1 O3 C10 2_655 -79.7(2)
O1 Zn1 O3 C10 . 86.5(2)
N2 Zn1 O3 C10 . 36.3(2)
O4 Zn1 O3 C15 . -17.10(17)
O5 Zn1 O3 C15 2_655 90.50(17)
O1 Zn1 O3 C15 . -103.3(2)
N2 Zn1 O3 C15 . -153.49(18)
O5 Zn1 O4 C16 2_655 -81.2(2)
O1 Zn1 O4 C16 . 168.6(2)
N2 Zn1 O4 C16 . 81.0(2)
O3 Zn1 O4 C16 . 19.1(2)
C7 N1 N2 C8 . -177.3(2)
C7 N1 N2 Zn1 . -1.6(3)
O4 Zn1 N2 C8 . -88.4(3)
O5 Zn1 N2 C8 2_655 72.7(3)
O1 Zn1 N2 C8 . 174.2(3)
O3 Zn1 N2 C8 . -28.7(3)
O4 Zn1 N2 N1 . 96.90(19)
O5 Zn1 N2 N1 2_655 -101.94(17)
O1 Zn1 N2 N1 . -0.47(17)
O3 Zn1 N2 N1 . 156.67(18)
C6 C1 C2 O2 . -178.0(3)
C7 C1 C2 O2 . 1.2(5)
C6 C1 C2 C3 . 3.5(5)
C7 C1 C2 C3 . -177.4(3)
O2 C2 C3 C4 . 178.1(4)
C1 C2 C3 C4 . -3.2(6)
C2 C3 C4 C5 . 0.9(6)
C3 C4 C5 C6 . 1.1(6)
C4 C5 C6 C1 . -0.7(5)
C2 C1 C6 C5 . -1.5(5)
C7 C1 C6 C5 . 179.3(3)
Zn1 O1 C7 N1 . -4.7(3)
Zn1 O1 C7 C1 . 175.39(18)
N2 N1 C7 O1 . 4.5(4)
N2 N1 C7 C1 . -175.7(2)
C2 C1 C7 O1 . 168.5(3)
C6 C1 C7 O1 . -12.4(4)
C2 C1 C7 N1 . -11.4(4)
C6 C1 C7 N1 . 167.7(3)
N1 N2 C8 C9 . -172.7(3)
Zn1 N2 C8 C9 . 12.9(5)
N2 C8 C9 C14 . -170.7(3)
N2 C8 C9 C10 . 14.4(5)
C15 O3 C10 C11 . -15.1(4)
Zn1 O3 C10 C11 . 154.5(2)
C15 O3 C10 C9 . 164.0(2)
Zn1 O3 C10 C9 . -26.5(3)
C14 C9 C10 O3 . -179.6(3)
C8 C9 C10 O3 . -4.7(4)
C14 C9 C10 C11 . -0.5(4)
C8 C9 C10 C11 . 174.3(3)
O3 C10 C11 C12 . 179.4(2)
C9 C10 C11 C12 . 0.4(4)
C10 C11 C12 C13 . 0.4(4)
C11 C12 C13 C14 . -1.0(5)
C12 C13 C14 C9 . 0.8(5)
C10 C9 C14 C13 . -0.1(5)
C8 C9 C14 C13 . -175.4(3)
C10 O3 C15 C16 . -175.6(2)
Zn1 O3 C15 C16 . 13.3(2)
Zn1 O4 C16 O5 . 162.7(2)
Zn1 O4 C16 C15 . -18.2(3)
Zn1 O5 C16 O4 2_645 -10.5(4)
Zn1 O5 C16 C15 2_645 170.31(18)
O3 C15 C16 O4 . 0.8(3)
O3 C15 C16 O5 . 180.0(2)
